data_9009843
loop_
_publ_author_name
'Pertlik, F.'
'Schnorrer, G.'

_publ_section_title
;
 A re-appraisal of the chemical formula of nealite, Pb4Fe(AsO3)2Cl4*2H2O,
 on the basis of a crystal structure determination
;
_journal_name_full 'Mineralogy and Petrology'
_journal_page_first 193
_journal_page_last 200
_journal_paper_doi 10.1007/BF01163097
_journal_volume 48
_journal_year 1993
_chemical_compound_source 'Laurion, Greece'
_chemical_formula_sum 'As2 Cl4 Fe H4 O8 Pb4'
_chemical_name_mineral Nealite
_space_group_IT_number 2
_symmetry_space_group_name_Hall '-P 1'
_symmetry_space_group_name_H-M 'P -1'
_cell_angle_alpha 96.2
_cell_angle_beta 89.6
_cell_angle_gamma 97.7
_cell_formula_units_Z 1
_cell_length_a 6.548
_cell_length_b 10.243
_cell_length_c 5.587
_cell_volume 369.165
_database_code_amcsd 0014634
_exptl_crystal_density_diffrn 5.885
_cod_original_formula_sum 'Pb4 Fe As2 O8 Cl4 H4'
_cod_database_code 9009843

loop_
_space_group_symop_operation_xyz
x,y,z
-x,-y,-z

loop_
_atom_site_aniso_label
_atom_site_aniso_U_11
_atom_site_aniso_U_22
_atom_site_aniso_U_33
_atom_site_aniso_U_12
_atom_site_aniso_U_13
_atom_site_aniso_U_23
Pb1 0.01850 0.03430 0.01740 0.00140 -0.00460 0.00190
Pb2 0.01800 0.03430 0.15270 -0.00060 0.02310 -0.00130
Fe 0.01330 0.02230 0.03470 -0.00340 -0.00100 0.00350
As 0.01780 0.03100 0.02320 -0.00080 -0.00130 0.00050

loop_
_atom_site_label
_atom_site_fract_x
_atom_site_fract_y
_atom_site_fract_z
_atom_site_U_iso_or_equiv
_atom_site_type_symbol
_atom_site_attached_hydrogens
Pb1 0.20140 0.45190 0.24500 ? Pb 0
Pb2 0.06890 0.82040 0.28420 ? Pb 0
Fe 0.50000 0.00000 0.00000 ? Fe 0
As 0.30590 0.68490 0.78920 ? As 0
O1 0.13100 0.63400 0.53300 0.02700 O 0
O2 0.12200 0.64300 0.03900 0.03100 O 0
O3 0.27600 0.85600 0.83600 0.04800 O 0
Cl1 0.35200 0.36800 0.72300 0.03000 Cl 0
Cl2 0.20300 0.12800 0.17100 0.03400 Cl 0
Wat4 0.46000 0.90200 0.31400 0.04300 O 2

loop_
_cod_changelog_entry_id
_cod_changelog_entry_author
_cod_changelog_entry_date
_cod_changelog_entry_text
1
;cod-tools version 3.8.0
Id: cif_guess_AMCSD_atom_types 9574 2023-05-10 09:00:05Z saulius
;
2023-05-10T18:52:13+03:00
;Derived atom types and hydrogen counts
from atom names that follow the AMCSD naming convention
(Wat == water, O-H == hydroxyl).
;

loop_
_cod_related_entry_id
_cod_related_entry_database
_cod_related_entry_code
1 AMCSD 0014634
